data_4505680
loop_
_publ_author_name
'Soldatov, D. V.'
'Zanina, A. S.'
'Enright, G. D.'
'Ratcliffe, C. I.'
'Ripmeester, J. A.'

_publ_section_title
;
 A New Bridging Chelating Ligand for Crystal Engineering:&#x2009;
 Synthesis, Polymorphism, and Two Modes of Assembly of
 1,4-Bis(3-phenyl-1,3-propanedion)benzene with Metal Cations Resulting in
 Either Discrete or Polymeric Complexes
;
_journal_issue 6
_journal_name_full 'Crystal Growth &amp; Design'
_journal_page_first 1005
_journal_paper_doi 10.1021/cg030016b
_journal_volume 3
_journal_year 2003
_chemical_formula_moiety H2L
_chemical_formula_sum 'C24 H18 O4'
_chemical_formula_weight 370.38
_chemical_name_systematic
; 
 1,4-Bis(3-phenyl-1,3-propanedion)benzene, stable form 
;
_space_group_IT_number 14
_symmetry_cell_setting monoclinic
_symmetry_space_group_name_Hall '-P 2ybc'
_symmetry_space_group_name_H-M 'P 1 21/c 1'
_atom_sites_solution_hydrogens geom
_atom_sites_solution_primary direct
_atom_sites_solution_secondary difmap
_audit_creation_method SHELXL-97
_cell_angle_alpha 90.00
_cell_angle_beta 103.79(1)
_cell_angle_gamma 90.00
_cell_formula_units_Z 2
_cell_length_a 10.161(2)
_cell_length_b 7.453(1)
_cell_length_c 12.178(2)
_cell_measurement_reflns_used 'all data'
_cell_measurement_temperature 173(2)
_cell_volume 895.7(3)
_computing_structure_refinement 'SHELXL-97 (Sheldrick, 1997)'
_computing_structure_solution 'SHELXS-97 (Sheldrick, 1990)'
_diffrn_ambient_temperature 173(2)
_diffrn_measured_fraction_theta_full 0.923
_diffrn_measured_fraction_theta_max 0.923
_diffrn_measurement_device_type 'Bruker Smart CCD'
_diffrn_radiation_monochromator graphite
_diffrn_radiation_source 'fine-focus sealed tube'
_diffrn_radiation_type MoK\a
_diffrn_radiation_wavelength 0.71073
_diffrn_reflns_av_R_equivalents 0.0111
_diffrn_reflns_av_sigmaI/netI 0.0149
_diffrn_reflns_limit_h_max 13
_diffrn_reflns_limit_h_min -13
_diffrn_reflns_limit_k_max 9
_diffrn_reflns_limit_k_min -10
_diffrn_reflns_limit_l_max 16
_diffrn_reflns_limit_l_min -15
_diffrn_reflns_number 10189
_diffrn_reflns_theta_full 28.72
_diffrn_reflns_theta_max 28.72
_diffrn_reflns_theta_min 2.06
_exptl_absorpt_coefficient_mu 0.093
_exptl_absorpt_correction_T_max 0.9828
_exptl_absorpt_correction_T_min 0.7713
_exptl_absorpt_correction_type SADABS
_exptl_crystal_colour yellow
_exptl_crystal_density_diffrn 1.373
_exptl_crystal_density_method 'not measured'
_exptl_crystal_description prism
_exptl_crystal_F_000 388
_exptl_crystal_size_max 0.4
_exptl_crystal_size_mid 0.2
_exptl_crystal_size_min 0.2
_refine_diff_density_max 0.371
_refine_diff_density_min -0.153
_refine_diff_density_rms 0.040
_refine_ls_extinction_method none
_refine_ls_goodness_of_fit_ref 1.062
_refine_ls_hydrogen_treatment mixed
_refine_ls_matrix_type full
_refine_ls_number_parameters 154
_refine_ls_number_reflns 2303
_refine_ls_number_restraints 0
_refine_ls_restrained_S_all 1.062
_refine_ls_R_factor_all 0.0453
_refine_ls_R_factor_gt 0.0404
_refine_ls_shift/su_max 0.001
_refine_ls_shift/su_mean 0.000
_refine_ls_structure_factor_coef Fsqd
_refine_ls_weighting_details 'w=1/[\s^2^(Fo^2^)+(0.0822P)^2^+0.0970P] where P=(Fo^2^+2Fc^2^)/3'
_refine_ls_weighting_scheme calc
_refine_ls_wR_factor_gt 0.1197
_refine_ls_wR_factor_ref 0.1240
_reflns_number_gt 2034
_reflns_number_total 2303
_reflns_threshold_expression >2sigma(I)
_cod_data_source_file cg030016b_s5.cif
_cod_data_source_block h2tks
_cod_depositor_comments
;
The following automatic conversions were performed:

'_refine_ls_weighting_scheme' value 'calc
w=1/[\s^2^(Fo^2^)+(0.0822P)^2^+0.0970P] where P=(Fo^2^+2Fc^2^)/3' was
changed to 'calc'. New tag '_refine_ls_weighting_details' was
created. The value of the new tag was set to
'w=1/[\s^2^(Fo^2^)+(0.0822P)^2^+0.0970P] where P=(Fo^2^+2Fc^2^)/3'.

Automatic conversion script
Id: cif_fix_values 3143 2015-03-26 13:38:13Z robertas 
;
_cod_original_sg_symbol_H-M P21/c
_cod_database_code 4505680

loop_
_symmetry_equiv_pos_as_xyz
'x, y, z'
'-x, y+1/2, -z+1/2'
'-x, -y, -z'
'x, -y-1/2, z-1/2'

loop_
_atom_site_label
_atom_site_type_symbol
_atom_site_fract_x
_atom_site_fract_y
_atom_site_fract_z
_atom_site_U_iso_or_equiv
_atom_site_adp_type
_atom_site_occupancy
_atom_site_calc_flag
_atom_site_refinement_flags
C1 C -0.44054(9) 0.72806(12) 1.09541(8) 0.0284(2) Uani 1 d .
O1 O -0.41596(8) 0.72416(12) 1.20521(6) 0.0415(2) Uani 1 d .
H1 H -0.3380 0.6825 1.2316 0.062 Uiso 0.56(3) calc PR
C11 C -0.57570(9) 0.79416(12) 1.03476(8) 0.0270(2) Uani 1 d .
C12 C -0.66753(10) 0.84888(14) 1.09739(9) 0.0337(2) Uani 1 d .
H12 H -0.6385(13) 0.8443(19) 1.1789(12) 0.040 Uiso 1 d .
C13 C -0.79572(10) 0.90888(15) 1.04306(10) 0.0383(2) Uani 1 d .
H13 H -0.8568(15) 0.949(2) 1.0883(12) 0.046 Uiso 1 d .
C14 C -0.83387(10) 0.91554(15) 0.92604(9) 0.0371(2) Uani 1 d .
H14 H -0.9274(15) 0.958(2) 0.8845(12) 0.045 Uiso 1 d .
C15 C -0.74281(10) 0.86356(15) 0.86296(9) 0.0361(2) Uani 1 d .
H15 H -0.7720(14) 0.8667(19) 0.7777(12) 0.043 Uiso 1 d .
C16 C -0.61412(9) 0.80351(14) 0.91702(8) 0.0318(2) Uani 1 d .
H16 H -0.5545(14) 0.7680(18) 0.8699(11) 0.038 Uiso 1 d .
C2 C -0.34207(9) 0.67165(13) 1.03985(8) 0.0284(2) Uani 1 d .
H2 H -0.3623(12) 0.6678(17) 0.9573(11) 0.034 Uiso 1 d .
C3 C -0.21455(9) 0.61405(12) 1.10280(7) 0.0277(2) Uani 1 d .
O3 O -0.18694(7) 0.60904(12) 1.21166(6) 0.0402(2) Uani 1 d .
H3 H -0.2556 0.6401 1.2341 0.060 Uiso 0.44(3) calc PR
C31 C -0.10529(8) 0.55661(12) 1.04838(7) 0.0268(2) Uani 1 d .
C32 C -0.11136(9) 0.58934(14) 0.93458(8) 0.0321(2) Uani 1 d .
H32 H -0.1916(13) 0.6551(18) 0.8844(11) 0.038 Uiso 1 d .
C33 C -0.00732(9) 0.53358(14) 0.88666(8) 0.0320(2) Uani 1 d .
H33 H -0.0070(13) 0.5556(19) 0.8078(11) 0.038 Uiso 1 d .

loop_
_atom_site_aniso_label
_atom_site_aniso_U_11
_atom_site_aniso_U_22
_atom_site_aniso_U_33
_atom_site_aniso_U_23
_atom_site_aniso_U_13
_atom_site_aniso_U_12
C1 0.0293(4) 0.0296(4) 0.0271(4) -0.0004(3) 0.0086(3) -0.0008(3)
O1 0.0386(4) 0.0624(5) 0.0249(4) 0.0014(3) 0.0105(3) 0.0105(3)
C11 0.0266(4) 0.0264(4) 0.0296(4) -0.0014(3) 0.0096(3) -0.0017(3)
C12 0.0343(5) 0.0383(5) 0.0318(5) 0.0005(4) 0.0141(4) 0.0016(4)
C13 0.0327(5) 0.0449(6) 0.0419(6) -0.0003(4) 0.0178(4) 0.0056(4)
C14 0.0292(5) 0.0401(5) 0.0424(6) 0.0001(4) 0.0092(4) 0.0044(4)
C15 0.0333(5) 0.0430(6) 0.0316(5) -0.0017(4) 0.0068(4) 0.0045(4)
C16 0.0297(4) 0.0372(5) 0.0296(5) -0.0036(4) 0.0095(3) 0.0022(3)
C2 0.0280(4) 0.0326(4) 0.0246(4) -0.0013(3) 0.0066(3) 0.0003(3)
C3 0.0283(4) 0.0299(4) 0.0249(4) -0.0015(3) 0.0061(3) -0.0001(3)
O3 0.0365(4) 0.0605(5) 0.0233(4) -0.0008(3) 0.0067(3) 0.0094(3)
C31 0.0254(4) 0.0301(4) 0.0241(4) -0.0017(3) 0.0044(3) -0.0006(3)
C32 0.0281(4) 0.0418(5) 0.0254(4) 0.0038(4) 0.0047(3) 0.0063(3)
C33 0.0300(4) 0.0431(5) 0.0223(4) 0.0027(3) 0.0051(3) 0.0039(4)

loop_
_atom_type_symbol
_atom_type_description
_atom_type_scat_dispersion_real
_atom_type_scat_dispersion_imag
_atom_type_scat_source
C C 0.0033 0.0016 'International Tables Vol C Tables 4.2.6.8 and 6.1.1.4'
H H 0.0000 0.0000 'International Tables Vol C Tables 4.2.6.8 and 6.1.1.4'
O O 0.0106 0.0060 'International Tables Vol C Tables 4.2.6.8 and 6.1.1.4'

loop_
_geom_angle_atom_site_label_1
_geom_angle_atom_site_label_2
_geom_angle_atom_site_label_3
_geom_angle
_geom_angle_site_symmetry_1
_geom_angle_site_symmetry_3
O1 C1 C2 120.41(8) . .
O1 C1 C11 116.63(8) . .
C2 C1 C11 122.96(8) . .
C16 C11 C12 119.08(8) . .
C16 C11 C1 121.91(8) . .
C12 C11 C1 119.01(9) . .
C13 C12 C11 120.42(9) . .
C14 C13 C12 120.19(9) . .
C13 C14 C15 119.88(9) . .
C16 C15 C14 120.15(10) . .
C15 C16 C11 120.26(9) . .
C1 C2 C3 120.01(8) . .
O3 C3 C2 121.07(8) . .
O3 C3 C31 116.62(8) . .
C2 C3 C31 122.30(8) . .
C32 C31 C33 118.87(8) . 3_567
C32 C31 C3 122.18(8) . .
C33 C31 C3 118.95(8) 3_567 .
C33 C32 C31 120.55(8) . .
C32 C33 C31 120.59(8) . 3_567

loop_
_geom_bond_atom_site_label_1
_geom_bond_atom_site_label_2
_geom_bond_distance
_geom_bond_site_symmetry_2
C1 O1 1.3008(11) .
C1 C2 1.3994(12) .
C1 C11 1.4802(13) .
C11 C16 1.3950(13) .
C11 C12 1.3992(12) .
C12 C13 1.3870(15) .
C13 C14 1.3856(15) .
C14 C15 1.3911(14) .
C15 C16 1.3904(14) .
C2 C3 1.4062(13) .
C3 O3 1.2885(11) .
C3 C31 1.4851(12) .
C31 C32 1.3941(13) .
C31 C33 1.3984(12) 3_567
C32 C33 1.3874(13) .
C33 C31 1.3984(12) 3_567
